data_1577430
loop_
_publ_author_name
'Schiele, Stefanie'
'Paschke, Ann-Sophie K.'
'Romiti, Giorgia'
'Morandi, Bill'

_publ_section_title
;
 Direct access to 2-imidazolines from unactivated alkenes
;
_journal_name_full 'Chemical Science'
_journal_paper_doi 10.1039/D6SC03337G
_journal_year 2026
_chemical_formula_moiety 'Cl, C10 H13 N2'
_chemical_formula_sum 'C10 H13 Cl N2'
_chemical_formula_weight 196.67
_chemical_name_systematic '2-Benzyl-4,5-dihydro-1H-imidazole (HCl salt)'
_space_group_crystal_system monoclinic
_space_group_IT_number 14
_space_group_name_Hall '-P 2ybc'
_space_group_name_H-M_alt 'P 1 21/c 1'
_atom_sites_solution_hydrogens mixed
_atom_sites_solution_primary dual
_audit_creation_date 2025-10-23
_audit_creation_method
;
Olex2 1.5
(compiled 2025.07.13 svn.rb7424aed for OlexSys, GUI svn.r7314)
;
_audit_update_record
;
2026-02-05 deposited with the CCDC.	2026-06-09 downloaded from the CCDC.
;
_cell_angle_alpha 90
_cell_angle_beta 103.098(2)
_cell_angle_gamma 90
_cell_formula_units_Z 4
_cell_length_a 8.8392(2)
_cell_length_b 9.44990(10)
_cell_length_c 12.2464(2)
_cell_measurement_reflns_used 13647
_cell_measurement_temperature 100.0(1)
_cell_measurement_theta_max 78.3430
_cell_measurement_theta_min 5.1120
_cell_volume 996.32(3)
_computing_cell_refinement 'CrysAlisPro 1.171.43.144a (Rigaku OD, 2024)'
_computing_data_collection 'CrysAlisPro system (CCD 43.144a 64-bit (release 23-01-2025))'
_computing_data_reduction 'CrysAlisPro 1.171.43.144a (Rigaku OD, 2024)'
_computing_molecular_graphics 'Olex2 1.5 (Dolomanov et al., 2009)'
_computing_publication_material 'Olex2 1.5 (Dolomanov et al., 2009)'
_computing_structure_refinement 'SHELXL 2019/3 (Sheldrick, 2015)'
_computing_structure_solution 'SHELXT 2018/2 (Sheldrick, 2018)'
_diffrn_ambient_environment N~2~
_diffrn_ambient_temperature 100.0(1)
_diffrn_detector 'Hybrid Pixel Array Detector'
_diffrn_detector_area_resol_mean 5.8140
_diffrn_detector_type 'Pilatus 300K'
_diffrn_measured_fraction_theta_full 0.999
_diffrn_measured_fraction_theta_max 0.964
_diffrn_measurement_details
;
List of Runs (angles in degrees, time in seconds):

  # Type    Start    End  Width  t~exp~   \w     \q     \k     \f   Frames
#--------------------------------------------------------------------------
  1  \w     -9.00  27.00   0.50    0.10    --  -49.37  19.00-150.00   72
  2  \w     -9.00  27.00   0.50    0.10    --  -49.37  19.00-120.00   72
  3  \w     -9.00  27.00   0.50    0.10    --  -49.37  19.00 -60.00   72
  4  \w     -9.00  27.00   0.50    0.10    --  -49.37  19.00 -90.00   72
  5  \w     -9.00  27.00   0.50    0.10    --  -49.37  19.00  30.00   72
  6  \w     -9.00  27.00   0.50    0.10    --  -49.37  19.00  90.00   72
  7  \w    -68.00 -17.00   0.50    0.30    --  -88.50  57.00   0.00  102
  8  \w    -68.00 -17.00   0.50    0.30    --  -88.50  57.00 -30.00  102
  9  \w    -68.00 -17.00   0.50    0.30    --  -88.50  57.00-150.00  102
 10  \w    -68.00 -17.00   0.50    0.30    --  -88.50  57.00-180.00  102
 11  \w    -91.00 -15.00   0.50    0.10    --  -49.37 131.00 -74.00  152
 12  \w    -91.00 -15.00   0.50    0.10    --  -49.37 131.00 -74.00  152
 13  \w   -125.00 -36.00   0.50    0.10    --  -49.37 -19.00 -90.00  178
 14  \w   -125.00 -36.00   0.50    0.10    --  -49.37 -19.00 -90.00  178
 15  \w   -161.00 -74.00   0.50    0.30    --  -88.50 -53.00-110.51  174
 16  \w   -156.00 -67.00   0.50    0.30    --  -88.50 -71.00  34.86  178
 17  \w   -154.00 -65.00   0.50    0.30    --  -88.50 -77.00 150.00  178
 18  \w   -154.00 -65.00   0.50    0.30    --  -88.50 -77.00 150.00  178
 19  \w   -154.00 -66.00   0.50    0.30    --  -88.50 -74.00 157.74  176
 20  \w   -154.00 -66.00   0.50    0.30    --  -88.50 -74.00 157.74  176
 21  \w   -156.00 -67.00   0.50    0.30    --  -88.50 -71.00  34.86  178
 22  \w   -160.00 -72.00   0.50    0.30    --  -88.50 -58.00  41.78  176
 23  \w   -161.00 -74.00   0.50    0.30    --  -88.50 -53.00-110.51  174
 24  \w   -157.00 -85.00   0.50    0.30    --  -88.50 -99.00 -30.00  144
 25  \w   -157.00 -85.00   0.50    0.30    --  -88.50 -99.00   0.00  144
 26  \w   -157.00 -85.00   0.50    0.30    --  -88.50 -99.00 -60.00  144
 27  \w     45.00  77.00   0.50    0.30    --  110.00-125.00-180.00   64
 28  \w     41.00 113.00   0.50    0.30    --  110.00-125.00 -90.00  144
 29  \w     41.00 106.00   0.50    0.30    --  110.00 -99.00-180.00  130
 30  \w     72.00  97.00   0.50    0.30    --  110.00 -99.00 -60.00   50
 31  \w     41.00 113.00   0.50    0.30    --  110.00-125.00  90.00  144
 32  \w     45.00 107.00   0.50    0.30    --  110.00-104.00 108.00  124
 33  \w    -26.00   9.00   0.50    0.10    --   49.37 -19.00 -30.00   70
 34  \w     38.00  68.00   0.50    0.30    --  110.00 -57.00 150.00   60
 35  \w     38.00  65.00   0.50    0.30    --  110.00 -57.00  30.00   54
 36  \w     38.00  68.00   0.50    0.30    --  110.00 -57.00 -60.00   60
 37  \w     38.00  68.00   0.50    0.30    --  110.00 -57.00-180.00   60
 38  \w     98.00 178.00   0.50    0.30    --  110.00  38.00-180.00  160
 39  \w     94.00 178.00   0.50    0.30    --  110.00 125.00  30.00  168
 40  \w     62.00 121.00   0.50    0.10    --   49.37 178.00 150.00  118
;
_diffrn_measurement_device 'four-circle diffractometer'
_diffrn_measurement_device_type 'XtaLAB Synergy, Dualflex, Pilatus 300K'
_diffrn_measurement_method '\w scans'
_diffrn_orient_matrix_type 'CrysAlisPro convention (1999,Acta A55,543-557)'
_diffrn_orient_matrix_UB_11 0.0576273000
_diffrn_orient_matrix_UB_12 -0.1467755000
_diffrn_orient_matrix_UB_13 0.0462345000
_diffrn_orient_matrix_UB_21 0.0174171000
_diffrn_orient_matrix_UB_22 0.0552605000
_diffrn_orient_matrix_UB_23 0.1205757000
_diffrn_orient_matrix_UB_31 -0.1685218000
_diffrn_orient_matrix_UB_32 -0.0444481000
_diffrn_orient_matrix_UB_33 -0.0028357000
_diffrn_radiation_monochromator mirror
_diffrn_radiation_probe x-ray
_diffrn_radiation_type 'Cu K\a'
_diffrn_radiation_wavelength 1.54184
_diffrn_reflns_av_R_equivalents 0.0510
_diffrn_reflns_av_unetI/netI 0.0256
_diffrn_reflns_Laue_measured_fraction_full 0.999
_diffrn_reflns_Laue_measured_fraction_max 0.964
_diffrn_reflns_limit_h_max 10
_diffrn_reflns_limit_h_min -11
_diffrn_reflns_limit_k_max 11
_diffrn_reflns_limit_k_min -11
_diffrn_reflns_limit_l_max 15
_diffrn_reflns_limit_l_min -15
_diffrn_reflns_number 18567
_diffrn_reflns_point_group_measured_fraction_full 0.999
_diffrn_reflns_point_group_measured_fraction_max 0.964
_diffrn_reflns_theta_full 67.684
_diffrn_reflns_theta_max 79.699
_diffrn_reflns_theta_min 5.137
_diffrn_source 'micro-focus sealed X-ray tube'
_diffrn_source_type 'PhotonJet (Cu) X-ray Source'
_exptl_absorpt_coefficient_mu 3.008
_exptl_absorpt_correction_T_max 1.000
_exptl_absorpt_correction_T_min 0.717
_exptl_absorpt_correction_type gaussian
_exptl_absorpt_process_details
;
CrysAlisPro 1.171.43.144a (Rigaku Oxford Diffraction, 2024)
Numerical absorption correction based on gaussian integration over
a multifaceted crystal model
Empirical absorption correction using spherical harmonics,
implemented in SCALE3 ABSPACK scaling algorithm.
;
_exptl_crystal_colour 'clear light yellow'
_exptl_crystal_colour_lustre clear
_exptl_crystal_colour_modifier light
_exptl_crystal_colour_primary yellow
_exptl_crystal_density_diffrn 1.311
_exptl_crystal_description block
_exptl_crystal_F_000 416
_exptl_crystal_recrystallization_method 'Re-crystallisation from solvent: acetonitrile'
_exptl_crystal_size_max 0.139
_exptl_crystal_size_mid 0.123
_exptl_crystal_size_min 0.047
_refine_diff_density_max 0.194
_refine_diff_density_min -0.354
_refine_diff_density_rms 0.055
_refine_ls_extinction_method none
_refine_ls_goodness_of_fit_ref 1.058
_refine_ls_hydrogen_treatment mixed
_refine_ls_matrix_type full
_refine_ls_number_parameters 124
_refine_ls_number_reflns 2090
_refine_ls_number_restraints 2
_refine_ls_restrained_S_all 1.059
_refine_ls_R_factor_all 0.0355
_refine_ls_R_factor_gt 0.0332
_refine_ls_shift/su_max 0.001
_refine_ls_shift/su_mean 0.000
_refine_ls_structure_factor_coef Fsqd
_refine_ls_weighting_details 'w=1/[\s^2^(Fo^2^)+(0.0529P)^2^+0.3932P] where P=(Fo^2^+2Fc^2^)/3'
_refine_ls_weighting_scheme calc
_refine_ls_wR_factor_gt 0.0912
_refine_ls_wR_factor_ref 0.0936
_reflns_Friedel_coverage 0.000
_reflns_number_gt 1934
_reflns_number_total 2090
_reflns_threshold_expression 'I > 2\s(I)'
_cod_data_source_file d6sc03337g2.cif
_cod_data_source_block bm231025_1_1
_cod_database_code 1577430
_shelx_shelxl_version_number 2019/3
_chemical_oxdiff_formula C10H12N2
_shelx_space_group_comment
;
The symmetry employed for this shelxl refinement is uniquely defined
by the following loop, which should always be used as a source of
symmetry information in preference to the above space-group names.
They are only intended as comments.
;
_shelx_estimated_absorpt_t_max 0.864
_shelx_estimated_absorpt_t_min 0.678
_olex2_refinement_description
;
1. Fixed Uiso
 At 1.2 times of:
  All C(H) groups, All C(H,H) groups, All N(H) groups
2. Restrained distances
 N2-H2 = N1-H1
 0.93 with sigma of 0.02
3.a Secondary CH2 refined with riding coordinates:
 C2(H2A,H2B), C3(H3A,H3B), C4(H4A,H4B)
3.b Aromatic/amide H refined with riding coordinates:
 C6(H6), C7(H7), C10(H10), C8(H8), C9(H9)
;
_olex2_date_sample_data_collection 2025-10-21
_olex2_date_sample_submission 2025-10-21
_olex2_submission_original_sample_id bm231025_1_1
_olex2_submission_special_instructions 'No special instructions were received'
_oxdiff_exptl_absorpt_empirical_details
;
Empirical correction (ABSPACK) includes:
- Absorption correction using spherical harmonics
- Frame scaling
- Detector area scaling
;
_oxdiff_exptl_absorpt_empirical_full_max 2.126
_oxdiff_exptl_absorpt_empirical_full_min 0.750

loop_
_space_group_symop_operation_xyz
'x, y, z'
'-x, y+1/2, -z+1/2'
'-x, -y, -z'
'x, -y-1/2, z-1/2'

loop_
_atom_site_label
_atom_site_type_symbol
_atom_site_fract_x
_atom_site_fract_y
_atom_site_fract_z
_atom_site_U_iso_or_equiv
_atom_site_adp_type
_atom_site_occupancy
_atom_site_site_symmetry_order
_atom_site_calc_flag
_atom_site_refinement_flags_posn
_atom_site_refinement_flags_adp
_atom_site_refinement_flags_occupancy
_atom_site_disorder_assembly
_atom_site_disorder_group
Cl1 Cl 0.62830(4) 0.21444(3) 0.54887(3) 0.02400(13) Uani 1 1 d . . . . .
N1 N 0.30977(14) 0.58220(13) 0.71330(10) 0.0232(3) Uani 1 1 d D . . . .
H1 H 0.315(2) 0.6247(18) 0.7797(12) 0.028 Uiso 1 1 d D U . . .
N2 N 0.38730(14) 0.43478(13) 0.59987(10) 0.0234(3) Uani 1 1 d D . . . .
H2 H 0.4504(19) 0.3722(18) 0.5761(15) 0.028 Uiso 1 1 d D U . . .
C5 C 0.69735(16) 0.57918(14) 0.77607(11) 0.0219(3) Uani 1 1 d . . . . .
C1 C 0.42103(16) 0.49781(14) 0.69774(11) 0.0212(3) Uani 1 1 d . . . . .
C2 C 0.17699(16) 0.57912(16) 0.61665(12) 0.0242(3) Uani 1 1 d . . . . .
H2A H 0.157913 0.673502 0.581108 0.029 Uiso 1 1 calc R U . . .
H2B H 0.081596 0.546591 0.638562 0.029 Uiso 1 1 calc R U . . .
C3 C 0.22985(16) 0.47173(16) 0.53776(12) 0.0245(3) Uani 1 1 d . . . . .
H3A H 0.161416 0.387550 0.525421 0.029 Uiso 1 1 calc R U . . .
H3B H 0.231329 0.515207 0.464463 0.029 Uiso 1 1 calc R U . . .
C6 C 0.68185(17) 0.68495(15) 0.69542(12) 0.0235(3) Uani 1 1 d . . . . .
H6 H 0.586266 0.696003 0.641967 0.028 Uiso 1 1 calc R U . . .
C4 C 0.56874(17) 0.47540(16) 0.78289(12) 0.0256(3) Uani 1 1 d . . . . .
H4A H 0.606367 0.378305 0.774158 0.031 Uiso 1 1 calc R U . . .
H4B H 0.546745 0.482041 0.858472 0.031 Uiso 1 1 calc R U . . .
C7 C 0.80607(19) 0.77497(16) 0.69261(14) 0.0278(3) Uani 1 1 d . . . . .
H7 H 0.794739 0.847125 0.637329 0.033 Uiso 1 1 calc R U . . .
C10 C 0.83835(18) 0.56501(17) 0.85413(13) 0.0296(3) Uani 1 1 d . . . . .
H10 H 0.849921 0.493568 0.909987 0.036 Uiso 1 1 calc R U . . .
C8 C 0.94617(19) 0.75937(18) 0.77038(14) 0.0318(4) Uani 1 1 d . . . . .
H8 H 1.030842 0.820470 0.768359 0.038 Uiso 1 1 calc R U . . .
C9 C 0.96173(18) 0.65420(19) 0.85094(14) 0.0344(4) Uani 1 1 d . . . . .
H9 H 1.057436 0.643150 0.904253 0.041 Uiso 1 1 calc R U . . .

loop_
_atom_site_aniso_label
_atom_site_aniso_U_11
_atom_site_aniso_U_22
_atom_site_aniso_U_33
_atom_site_aniso_U_23
_atom_site_aniso_U_13
_atom_site_aniso_U_12
Cl1 0.0226(2) 0.0286(2) 0.0199(2) 0.00361(11) 0.00300(13) 0.00398(12)
N1 0.0229(6) 0.0262(6) 0.0199(6) -0.0045(5) 0.0033(5) -0.0015(5)
N2 0.0225(6) 0.0252(6) 0.0222(6) -0.0029(5) 0.0044(5) 0.0020(5)
C5 0.0213(7) 0.0230(7) 0.0208(6) -0.0040(5) 0.0034(5) 0.0024(5)
C1 0.0225(7) 0.0207(6) 0.0204(6) 0.0012(5) 0.0046(5) -0.0031(5)
C2 0.0197(7) 0.0295(7) 0.0228(7) -0.0020(5) 0.0035(5) -0.0002(5)
C3 0.0209(7) 0.0292(7) 0.0222(7) -0.0035(6) 0.0025(5) -0.0032(5)
C6 0.0225(7) 0.0245(7) 0.0228(7) -0.0028(5) 0.0036(5) 0.0023(5)
C4 0.0246(7) 0.0252(7) 0.0239(7) 0.0033(5) -0.0007(5) -0.0001(5)
C7 0.0305(8) 0.0256(7) 0.0299(8) -0.0036(6) 0.0120(6) -0.0001(6)
C10 0.0262(8) 0.0331(8) 0.0268(7) -0.0006(6) 0.0001(6) 0.0038(6)
C8 0.0245(8) 0.0344(8) 0.0391(9) -0.0119(7) 0.0129(7) -0.0055(6)
C9 0.0223(7) 0.0437(10) 0.0340(8) -0.0070(7) -0.0005(6) 0.0005(6)

loop_
_atom_type_symbol
_atom_type_description
_atom_type_scat_dispersion_real
_atom_type_scat_dispersion_imag
_atom_type_scat_source
C C 0.0181 0.0091 'International Tables Vol C Tables 4.2.6.8 and 6.1.1.4'
H H 0.0000 0.0000 'International Tables Vol C Tables 4.2.6.8 and 6.1.1.4'
Cl Cl 0.3639 0.7018 'International Tables Vol C Tables 4.2.6.8 and 6.1.1.4'
N N 0.0311 0.0180 'International Tables Vol C Tables 4.2.6.8 and 6.1.1.4'

loop_
_exptl_crystal_face_index_h
_exptl_crystal_face_index_k
_exptl_crystal_face_index_l
_exptl_crystal_face_perp_dist
0 0 1 0.0239
0 0 -1 0.0258
2 2 -1 0.0461
0 -2 1 0.0705
-2 1 0 0.0508
-2 -2 1 0.0951
2 1 -2 0.0527
-4 0 -4 0.0449
1 3 -7 0.0396
-3 -1 -6 0.0409
5 1 -5 0.0560
-5 -2 -2 0.0708
0 -3 -7 0.0315
2 -2 -7 0.0307
-2 2 7 0.0283
4 -1 -7 0.0480
0 -4 -5 0.0433
1 4 5 0.0330
2 -4 -6 0.0399
3 5 -2 0.0475
-2 2 -6 0.0369
2 -2 6 0.0369
3 3 -6 0.0397
0 -1 -8 0.0202
0 -6 -3 0.0570
3 -5 -4 0.0524

loop_
_geom_angle_atom_site_label_1
_geom_angle_atom_site_label_2
_geom_angle_atom_site_label_3
_geom_angle
_geom_angle_site_symmetry_1
_geom_angle_site_symmetry_3
_geom_angle_publ_flag
C1 N1 H1 121.2(12) . . ?
C1 N1 C2 111.08(12) . . ?
C2 N1 H1 127.2(12) . . ?
C1 N2 H2 124.2(12) . . ?
C1 N2 C3 110.97(12) . . ?
C3 N2 H2 124.7(12) . . ?
C6 C5 C4 123.31(13) . . ?
C6 C5 C10 119.01(14) . . ?
C10 C5 C4 117.67(13) . . ?
N1 C1 C4 123.44(13) . . ?
N2 C1 N1 112.71(13) . . ?
N2 C1 C4 123.85(13) . . ?
N1 C2 H2A 111.3 . . ?
N1 C2 H2B 111.3 . . ?
N1 C2 C3 102.57(11) . . ?
H2A C2 H2B 109.2 . . ?
C3 C2 H2A 111.3 . . ?
C3 C2 H2B 111.3 . . ?
N2 C3 C2 102.58(11) . . ?
N2 C3 H3A 111.3 . . ?
N2 C3 H3B 111.3 . . ?
C2 C3 H3A 111.3 . . ?
C2 C3 H3B 111.3 . . ?
H3A C3 H3B 109.2 . . ?
C5 C6 H6 119.9 . . ?
C5 C6 C7 120.29(14) . . ?
C7 C6 H6 119.9 . . ?
C5 C4 H4A 108.6 . . ?
C5 C4 H4B 108.6 . . ?
C1 C4 C5 114.72(12) . . ?
C1 C4 H4A 108.6 . . ?
C1 C4 H4B 108.6 . . ?
H4A C4 H4B 107.6 . . ?
C6 C7 H7 119.9 . . ?
C8 C7 C6 120.18(15) . . ?
C8 C7 H7 119.9 . . ?
C5 C10 H10 119.7 . . ?
C9 C10 C5 120.60(15) . . ?
C9 C10 H10 119.7 . . ?
C7 C8 H8 120.2 . . ?
C9 C8 C7 119.60(15) . . ?
C9 C8 H8 120.2 . . ?
C10 C9 H9 119.8 . . ?
C8 C9 C10 120.31(15) . . ?
C8 C9 H9 119.8 . . ?

loop_
_geom_bond_atom_site_label_1
_geom_bond_atom_site_label_2
_geom_bond_distance
_geom_bond_site_symmetry_2
_geom_bond_publ_flag
N1 H1 0.899(14) . ?
N1 C1 1.3131(18) . ?
N1 C2 1.4662(18) . ?
N2 H2 0.905(14) . ?
N2 C1 1.3109(18) . ?
N2 C3 1.4689(18) . ?
C5 C6 1.390(2) . ?
C5 C4 1.518(2) . ?
C5 C10 1.395(2) . ?
C1 C4 1.4899(19) . ?
C2 H2A 0.9900 . ?
C2 H2B 0.9900 . ?
C2 C3 1.5446(19) . ?
C3 H3A 0.9900 . ?
C3 H3B 0.9900 . ?
C6 H6 0.9500 . ?
C6 C7 1.396(2) . ?
C4 H4A 0.9900 . ?
C4 H4B 0.9900 . ?
C7 H7 0.9500 . ?
C7 C8 1.389(2) . ?
C10 H10 0.9500 . ?
C10 C9 1.386(2) . ?
C8 H8 0.9500 . ?
C8 C9 1.385(3) . ?
C9 H9 0.9500 . ?

loop_
_geom_torsion_atom_site_label_1
_geom_torsion_atom_site_label_2
_geom_torsion_atom_site_label_3
_geom_torsion_atom_site_label_4
_geom_torsion
_geom_torsion_site_symmetry_1
_geom_torsion_site_symmetry_2
_geom_torsion_site_symmetry_3
_geom_torsion_site_symmetry_4
_geom_torsion_publ_flag
N1 C1 C4 C5 -88.49(17) . . . . ?
N1 C2 C3 N2 -2.24(14) . . . . ?
N2 C1 C4 C5 92.15(17) . . . . ?
C5 C6 C7 C8 0.1(2) . . . . ?
C5 C10 C9 C8 0.4(2) . . . . ?
C1 N1 C2 C3 0.78(15) . . . . ?
C1 N2 C3 C2 3.17(15) . . . . ?
C2 N1 C1 N2 1.28(17) . . . . ?
C2 N1 C1 C4 -178.14(12) . . . . ?
C3 N2 C1 N1 -2.93(17) . . . . ?
C3 N2 C1 C4 176.48(12) . . . . ?
C6 C5 C4 C1 -1.7(2) . . . . ?
C6 C5 C10 C9 -0.5(2) . . . . ?
C6 C7 C8 C9 -0.2(2) . . . . ?
C4 C5 C6 C7 -178.67(13) . . . . ?
C4 C5 C10 C9 178.50(14) . . . . ?
C7 C8 C9 C10 -0.1(2) . . . . ?
C10 C5 C6 C7 0.3(2) . . . . ?
C10 C5 C4 C1 179.38(13) . . . . ?

loop_
_exptl_oxdiff_crystal_face_indexfrac_h
_exptl_oxdiff_crystal_face_indexfrac_k
_exptl_oxdiff_crystal_face_indexfrac_l
_exptl_oxdiff_crystal_face_x
_exptl_oxdiff_crystal_face_y
_exptl_oxdiff_crystal_face_z
0.0002 0.0001 1.0000 0.0462 0.1206 -0.0029
-0.0002 -0.0001 -1.0000 -0.0462 -0.1206 0.0029
1.9998 2.0005 -0.9988 -0.2246 0.0249 -0.4231
-0.0004 -2.0004 1.0010 0.3399 0.0101 0.0862
-1.9991 1.0001 -0.0027 -0.2621 0.0201 0.2924
-1.9998 -2.0005 0.9988 0.2246 -0.0249 0.4231
1.9993 1.0001 -1.9983 -0.1240 -0.1509 -0.3757
-4.2286 0.4570 -3.8722 -0.4898 -0.5153 0.7033
1.1560 2.6784 -7.1520 -0.6572 -0.6942 -0.2936
-2.7632 -0.9770 -5.8037 -0.2842 -0.8019 0.5255
4.9544 1.4147 -5.0303 -0.1547 -0.4421 -0.8835
-4.9039 -1.5520 -1.9691 -0.1458 -0.4086 0.9010
0.0826 -2.6992 -6.9767 0.0784 -0.9889 0.1258
1.5533 -2.2500 -7.3781 0.0786 -0.9869 -0.1408
-1.9703 2.0852 7.3966 -0.0776 0.9728 0.2184
3.8728 -1.0556 -6.7711 0.0651 -0.8073 -0.5865
-0.0850 -4.3062 -5.4853 0.3735 -0.9008 0.2213
1.1332 4.3673 4.8609 -0.3510 0.8472 -0.3989
2.4802 -3.5070 -6.1770 0.3721 -0.8954 -0.2446
2.6858 5.3381 -2.0405 -0.7231 0.0957 -0.6841
-2.1998 1.6435 -6.1518 -0.6524 -0.6893 0.3151
2.1998 -1.6435 6.1518 0.6524 0.6893 -0.3151
3.3839 2.8243 -6.2011 -0.5062 -0.5327 -0.6782
0.3750 -0.7208 -7.7893 -0.2327 -0.9725 -0.0091
-0.2191 -5.6920 -2.8023 0.6933 -0.6562 0.2979
2.9362 -4.7782 -3.7264 0.6982 -0.6622 -0.2719
